data_1547019
loop_
_publ_author_name
'Fan, Shiming'
'Liu, Shouxin'
'Zhu, Sufang'
'Feng, Juan'
'Zhang, Zhiwei'
'Huang, Jing'

_publ_section_title
;
 Temperature-Dependent Enantio- and Diastereodivergent Synthesis of Amino
 Acids with One or Multiple Chiral Centers.
;
_journal_issue 17
_journal_name_full 'Organic letters'
_journal_page_first 4660
_journal_page_last 4663
_journal_paper_doi 10.1021/acs.orglett.7b02296
_journal_volume 19
_journal_year 2017
_chemical_absolute_configuration unk
_chemical_formula_moiety 'C20 H31 N O4'
_chemical_formula_sum 'C20 H31 N O4'
_chemical_formula_weight 349.46
_chemical_name_systematic
;
 ? 
;
_space_group_crystal_system monoclinic
_space_group_IT_number 4
_space_group_name_Hall 'P 2yb'
_space_group_name_H-M_alt 'P 1 21 1'
_symmetry_space_group_name_Hall 'P 2yb'
_symmetry_space_group_name_H-M 'P 1 21 1'
_atom_sites_solution_hydrogens geom
_atom_sites_solution_primary direct
_atom_sites_solution_secondary difmap
_audit_creation_date 2015-01-20
_audit_creation_method
;
Olex2 1.2
(compiled 2015.01.12 svn.r3133 for OlexSys, GUI svn.r4987)
;
_cell_angle_alpha 90.00
_cell_angle_beta 96.969(6)
_cell_angle_gamma 90.00
_cell_formula_units_Z 2
_cell_length_a 10.1183(7)
_cell_length_b 6.5997(6)
_cell_length_c 15.6889(8)
_cell_measurement_reflns_used 864
_cell_measurement_temperature 294.44(10)
_cell_measurement_theta_max 20.4170
_cell_measurement_theta_min 4.0300
_cell_volume 1039.93(13)
_computing_cell_refinement
;
CrysAlisPro, Agilent Technologies,
Version 1.171.37.33 (release 27-03-2014 CrysAlis171 .NET)
(compiled Mar 27 2014,17:12:48)
;
_computing_data_collection
;
CrysAlisPro, Agilent Technologies,
Version 1.171.37.33 (release 27-03-2014 CrysAlis171 .NET)
(compiled Mar 27 2014,17:12:48)
;
_computing_data_reduction
;
CrysAlisPro, Agilent Technologies,
Version 1.171.37.33 (release 27-03-2014 CrysAlis171 .NET)
(compiled Mar 27 2014,17:12:48)
;
_computing_molecular_graphics 'Olex2 (Dolomanov et al., 2009)'
_computing_publication_material 'Olex2 (Dolomanov et al., 2009)'
_computing_structure_refinement 'ShelXL (Sheldrick, 2008)'
_computing_structure_solution 'ShelXS (Sheldrick, 2008)'
_diffrn_ambient_environment air
_diffrn_ambient_temperature 294.44(10)
_diffrn_detector 'CCD plate'
_diffrn_detector_area_resol_mean 16.0733
_diffrn_detector_type Eos
_diffrn_measured_fraction_theta_full 0.994
_diffrn_measured_fraction_theta_max 0.995
_diffrn_measurement_details
;
#__ type_ start__ end____ width___ exp.time_
  1 omega  -19.00    8.00   1.5000    2.5000
omega____ theta____ kappa____ phi______ frames
    -      -17.1479  -99.0000 -120.0000 18

#__ type_ start__ end____ width___ exp.time_
  2 omega  -47.00   83.50   1.5000    2.5000
omega____ theta____ kappa____ phi______ frames
    -       20.5854    0.0000 -180.0000 87

#__ type_ start__ end____ width___ exp.time_
  3 omega   -5.00   61.00   1.5000    2.5000
omega____ theta____ kappa____ phi______ frames
    -       20.5854   38.0000 -120.0000 44
;
_diffrn_measurement_device 'four-circle diffractometer'
_diffrn_measurement_device_type 'SuperNova, Dual, Cu at zero, Eos'
_diffrn_measurement_method '\w scans'
_diffrn_orient_matrix_UB_11 -0.0584358000
_diffrn_orient_matrix_UB_12 0.0602215000
_diffrn_orient_matrix_UB_13 -0.0068011000
_diffrn_orient_matrix_UB_21 0.0269631000
_diffrn_orient_matrix_UB_22 0.0671466000
_diffrn_orient_matrix_UB_23 0.0328745000
_diffrn_orient_matrix_UB_31 0.0290751000
_diffrn_orient_matrix_UB_32 0.0585277000
_diffrn_orient_matrix_UB_33 -0.0307812000
_diffrn_radiation_monochromator mirror
_diffrn_radiation_probe x-ray
_diffrn_radiation_type MoK\a
_diffrn_radiation_wavelength 0.71073
_diffrn_reflns_av_R_equivalents 0.0227
_diffrn_reflns_av_unetI/netI 0.0587
_diffrn_reflns_limit_h_max 10
_diffrn_reflns_limit_h_min -12
_diffrn_reflns_limit_k_max 6
_diffrn_reflns_limit_k_min -8
_diffrn_reflns_limit_l_max 19
_diffrn_reflns_limit_l_min -18
_diffrn_reflns_number 4175
_diffrn_reflns_theta_full 25.50
_diffrn_reflns_theta_max 26.02
_diffrn_reflns_theta_min 3.50
_diffrn_source 'SuperNova (Mo) X-ray Source'
_exptl_absorpt_coefficient_mu 0.077
_exptl_absorpt_correction_T_max 1.00000
_exptl_absorpt_correction_T_min 0.46934
_exptl_absorpt_correction_type multi-scan
_exptl_absorpt_process_details
;
CrysAlisPro, Agilent Technologies,
Version 1.171.37.33 (release 27-03-2014 CrysAlis171 .NET)
(compiled Mar 27 2014,17:12:48)
Empirical absorption correction using spherical harmonics,
 implemented in SCALE3 ABSPACK scaling algorithm.
;
_exptl_crystal_colour 'clear light colourless'
_exptl_crystal_colour_lustre clear
_exptl_crystal_colour_modifier light
_exptl_crystal_colour_primary colourless
_exptl_crystal_density_diffrn 1.116
_exptl_crystal_density_method 'not measured'
_exptl_crystal_description block
_exptl_crystal_F_000 380
_exptl_crystal_size_max 0.36
_exptl_crystal_size_mid 0.35
_exptl_crystal_size_min 0.32
_refine_diff_density_max 0.185
_refine_diff_density_min -0.163
_refine_diff_density_rms 0.036
_refine_ls_abs_structure_details 'Flack H D (1983), Acta Cryst. A39, 876-881'
_refine_ls_abs_structure_Flack 2(2)
_refine_ls_extinction_method none
_refine_ls_goodness_of_fit_ref 1.031
_refine_ls_hydrogen_treatment constr
_refine_ls_matrix_type full
_refine_ls_number_parameters 233
_refine_ls_number_reflns 3202
_refine_ls_number_restraints 43
_refine_ls_restrained_S_all 1.118
_refine_ls_R_factor_all 0.1011
_refine_ls_R_factor_gt 0.0620
_refine_ls_shift/su_max 0.001
_refine_ls_shift/su_mean 0.000
_refine_ls_structure_factor_coef Fsqd
_refine_ls_weighting_details 'calc w=1/[\s^2^(Fo^2^)+(0.0780P)^2^+0.0000P] where P=(Fo^2^+2Fc^2^)/3'
_refine_ls_weighting_scheme calc
_refine_ls_wR_factor_gt 0.1410
_refine_ls_wR_factor_ref 0.1714
_reflns_number_gt 2033
_reflns_number_total 3202
_reflns_threshold_expression >2sigma(I)
_cod_data_source_file fanshm0116_1.cif
_cod_data_source_block fanshm0116_1
_cod_database_code 1547019
_reflns_odcompleteness_completeness 99.66
_reflns_odcompleteness_iscentric 1
_reflns_odcompleteness_theta 26.32
_olex2_refinement_description
;
1. Fixed Uiso
 At 1.2 times of:
  All C(H) groups, All C(H,H) groups
 At 1.5 times of:
  All C(H,H,H) groups
2. Uiso/Uaniso restraints and constraints
Uanis(O3) \\sim Ueq, Uanis(C16) \\sim Ueq, Uanis(O4) \\sim Ueq, Uanis(C18)
\\sim Ueq, Uanis(C20) \\sim Ueq, Uanis(C19) \\sim Ueq, Uanis(C17) \\sim Ueq:
with sigma of 0.01 and sigma for terminal atoms of 0.02
3.a Ternary CH refined with riding coordinates:
 C1(H1), C2(H2), C12(H12), C13(H13)
3.b Secondary CH2 refined with riding coordinates:
 C6(H6a,H6b), C7(H7a,H7b), C15(H15a,H15b)
3.c Idealised Me refined as rotating group:
 C8(H8a,H8b,H8c), C9(H9a,H9b,H9c), C10(H10a,H10b,H10c), C14(H14a,H14b,H14c),
 C18(H18a,H18b,H18c), C19(H19a,H19b,H19c), C20(H20a,H20b,H20c)
;
_olex2_date_sample_data_collection 2015-01-19
_olex2_submission_special_instructions 'No special instructions were received'

loop_
_space_group_symop_id
_space_group_symop_operation_xyz
1 'x, y, z'
2 '-x, y+1/2, -z'

loop_
_atom_site_label
_atom_site_type_symbol
_atom_site_fract_x
_atom_site_fract_y
_atom_site_fract_z
_atom_site_U_iso_or_equiv
_atom_site_adp_type
_atom_site_occupancy
_atom_site_calc_flag
_atom_site_refinement_flags_posn
_atom_site_refinement_flags_adp
O1 O -0.4571(3) -0.6086(5) -0.43712(17) 0.0703(9) Uani 1 d . .
O2 O -0.6672(3) -0.5967(7) -0.4168(2) 0.0977(13) Uani 1 d . .
O3 O -0.8106(4) -0.3409(11) -0.1706(2) 0.163(3) Uani 1 d . U
O4 O -0.6487(3) -0.4695(7) -0.08155(17) 0.0886(12) Uani 1 d . U
N1 N -0.3982(3) -0.2922(6) -0.31608(18) 0.0515(8) Uani 1 d . .
C1 C -0.2087(4) -0.6169(8) -0.4354(3) 0.0664(12) Uani 1 d . .
H1 H -0.2183 -0.7436 -0.4682 0.080 Uiso 1 calc R .
C2 C -0.3361(4) -0.4910(7) -0.4369(2) 0.0605(12) Uani 1 d . .
H2 H -0.3442 -0.3976 -0.4858 0.073 Uiso 1 calc R .
C3 C -0.3097(4) -0.3751(6) -0.3546(2) 0.0476(9) Uani 1 d . .
C4 C -0.1658(4) -0.4103(7) -0.3198(3) 0.0559(10) Uani 1 d . .
C5 C -0.1588(4) -0.6408(7) -0.3389(3) 0.0596(10) Uani 1 d . .
C6 C -0.1072(5) -0.4653(8) -0.4643(3) 0.0849(16) Uani 1 d . .
H6A H -0.1435 -0.3944 -0.5161 0.102 Uiso 1 calc R .
H6B H -0.0255 -0.5331 -0.4746 0.102 Uiso 1 calc R .
C7 C -0.0831(5) -0.3193(8) -0.3876(3) 0.0790(14) Uani 1 d . .
H7A H -0.1136 -0.1838 -0.4038 0.095 Uiso 1 calc R .
H7B H 0.0107 -0.3138 -0.3656 0.095 Uiso 1 calc R .
C8 C -0.1283(4) -0.3394(8) -0.2281(3) 0.0768(15) Uani 1 d . .
H8A H -0.1452 -0.1968 -0.2245 0.115 Uiso 1 calc GR .
H8B H -0.0354 -0.3652 -0.2110 0.115 Uiso 1 calc GR .
H8C H -0.1804 -0.4114 -0.1908 0.115 Uiso 1 calc GR .
C9 C -0.0171(5) -0.7293(8) -0.3205(4) 0.0859(16) Uani 1 d . .
H9A H -0.0176 -0.8678 -0.3392 0.129 Uiso 1 calc GR .
H9B H 0.0118 -0.7229 -0.2600 0.129 Uiso 1 calc GR .
H9C H 0.0426 -0.6521 -0.3509 0.129 Uiso 1 calc GR .
C10 C -0.2510(5) -0.7681(8) -0.2899(3) 0.0756(13) Uani 1 d . .
H10A H -0.3357 -0.7019 -0.2916 0.113 Uiso 1 calc GR .
H10B H -0.2121 -0.7829 -0.2313 0.113 Uiso 1 calc GR .
H10C H -0.2629 -0.8994 -0.3161 0.113 Uiso 1 calc GR .
C11 C -0.5612(5) -0.5151(8) -0.4075(2) 0.0669(12) Uani 1 d . .
C12 C -0.5344(4) -0.3146(8) -0.3610(2) 0.0560(10) Uani 1 d . .
H12 H -0.5468 -0.2075 -0.4045 0.067 Uiso 1 calc R .
C13 C -0.6345(4) -0.2746(8) -0.2971(2) 0.0596(11) Uani 1 d . .
H13 H -0.7240 -0.3062 -0.3251 0.072 Uiso 1 calc R .
C14 C -0.6300(5) -0.0507(9) -0.2720(3) 0.0872(16) Uani 1 d . .
H14A H -0.5438 -0.0188 -0.2425 0.131 Uiso 1 calc GR .
H14B H -0.6968 -0.0238 -0.2350 0.131 Uiso 1 calc GR .
H14C H -0.6465 0.0311 -0.3228 0.131 Uiso 1 calc GR .
C15 C -0.6034(4) -0.4140(9) -0.2205(2) 0.0665(12) Uani 1 d . .
H15A H -0.5990 -0.5520 -0.2413 0.080 Uiso 1 calc R .
H15B H -0.5160 -0.3795 -0.1917 0.080 Uiso 1 calc R .
C16 C -0.7011(4) -0.4070(10) -0.1560(3) 0.0798(15) Uani 1 d . U
C17 C -0.7250(6) -0.4889(14) -0.0070(3) 0.113(2) Uani 1 d . U
C18 C -0.8412(9) -0.6148(19) -0.0261(5) 0.204(5) Uani 1 d . U
H18A H -0.8938 -0.5657 -0.0769 0.306 Uiso 1 calc GR .
H18B H -0.8931 -0.6110 0.0212 0.306 Uiso 1 calc GR .
H18C H -0.8141 -0.7517 -0.0352 0.306 Uiso 1 calc GR .
C19 C -0.6267(8) -0.563(2) 0.0598(4) 0.196(5) Uani 1 d . U
H19A H -0.5973 -0.6946 0.0447 0.295 Uiso 1 calc GR .
H19B H -0.6649 -0.5706 0.1128 0.295 Uiso 1 calc GR .
H19C H -0.5521 -0.4715 0.0666 0.295 Uiso 1 calc GR .
C20 C -0.7685(11) -0.273(2) 0.0131(5) 0.218(5) Uani 1 d . U
H20A H -0.6913 -0.1919 0.0302 0.327 Uiso 1 calc GR .
H20B H -0.8235 -0.2777 0.0589 0.327 Uiso 1 calc GR .
H20C H -0.8181 -0.2157 -0.0371 0.327 Uiso 1 calc GR .

loop_
_atom_site_aniso_label
_atom_site_aniso_U_11
_atom_site_aniso_U_22
_atom_site_aniso_U_33
_atom_site_aniso_U_23
_atom_site_aniso_U_13
_atom_site_aniso_U_12
O1 0.079(2) 0.076(2) 0.0554(16) -0.0216(17) 0.0060(14) -0.0151(18)
O2 0.079(2) 0.120(3) 0.092(2) -0.038(2) 0.0007(18) -0.035(2)
O3 0.060(2) 0.332(9) 0.098(3) 0.073(4) 0.023(2) 0.028(3)
O4 0.070(2) 0.146(3) 0.0526(16) 0.028(2) 0.0191(14) 0.017(2)
N1 0.0515(18) 0.057(2) 0.0467(17) -0.0026(18) 0.0072(14) -0.0066(17)
C1 0.084(3) 0.061(3) 0.058(2) -0.012(2) 0.024(2) 0.000(2)
C2 0.075(3) 0.067(3) 0.041(2) -0.007(2) 0.0133(18) -0.003(2)
C3 0.057(2) 0.043(2) 0.0435(18) 0.0009(18) 0.0099(17) -0.0081(17)
C4 0.056(2) 0.056(3) 0.057(2) -0.010(2) 0.0107(18) -0.003(2)
C5 0.064(3) 0.053(3) 0.063(2) 0.000(2) 0.0119(19) 0.005(2)
C6 0.092(4) 0.088(4) 0.083(3) 0.003(3) 0.046(3) 0.010(3)
C7 0.066(3) 0.069(3) 0.108(4) -0.011(3) 0.040(3) -0.010(2)
C8 0.066(3) 0.082(4) 0.078(3) -0.022(3) -0.007(2) 0.000(2)
C9 0.082(3) 0.073(4) 0.103(4) -0.005(3) 0.012(3) 0.017(3)
C10 0.097(3) 0.058(3) 0.072(3) 0.009(3) 0.008(2) -0.003(3)
C11 0.075(3) 0.080(3) 0.044(2) -0.009(2) 0.001(2) -0.015(3)
C12 0.064(2) 0.064(3) 0.0391(18) 0.002(2) 0.0035(16) -0.002(2)
C13 0.047(2) 0.085(3) 0.046(2) 0.002(2) 0.0021(16) -0.002(2)
C14 0.088(3) 0.089(4) 0.085(3) -0.003(3) 0.015(3) 0.020(3)
C15 0.062(3) 0.090(3) 0.049(2) 0.004(2) 0.0120(18) -0.004(2)
C16 0.047(2) 0.135(4) 0.058(2) 0.012(3) 0.0072(19) -0.010(3)
C17 0.084(4) 0.192(7) 0.066(3) 0.039(4) 0.028(3) 0.018(4)
C18 0.169(7) 0.296(13) 0.155(7) 0.085(8) 0.060(6) -0.074(8)
C19 0.146(6) 0.364(14) 0.086(4) 0.088(7) 0.040(4) 0.062(7)
C20 0.279(11) 0.271(12) 0.123(6) 0.011(8) 0.102(7) 0.079(10)

loop_
_atom_type_symbol
_atom_type_description
_atom_type_scat_dispersion_real
_atom_type_scat_dispersion_imag
_atom_type_scat_source
C C 0.0033 0.0016 'International Tables Vol C Tables 4.2.6.8 and 6.1.1.4'
H H 0.0000 0.0000 'International Tables Vol C Tables 4.2.6.8 and 6.1.1.4'
N N 0.0061 0.0033 'International Tables Vol C Tables 4.2.6.8 and 6.1.1.4'
O O 0.0106 0.0060 'International Tables Vol C Tables 4.2.6.8 and 6.1.1.4'

loop_
_geom_angle_atom_site_label_1
_geom_angle_atom_site_label_2
_geom_angle_atom_site_label_3
_geom_angle
C11 O1 C2 116.7(3)
C16 O4 C17 123.0(4)
C3 N1 C12 113.8(3)
C2 C1 H1 115.2
C2 C1 C5 104.2(3)
C2 C1 C6 103.5(4)
C5 C1 H1 115.2
C6 C1 H1 115.2
C6 C1 C5 101.8(4)
O1 C2 C1 114.8(4)
O1 C2 H2 110.1
O1 C2 C3 109.7(3)
C1 C2 H2 110.1
C3 C2 C1 101.7(3)
C3 C2 H2 110.1
N1 C3 C2 124.8(3)
N1 C3 C4 127.1(3)
C2 C3 C4 107.2(3)
C3 C4 C5 98.4(3)
C3 C4 C7 105.6(4)
C3 C4 C8 114.5(3)
C7 C4 C5 101.9(3)
C8 C4 C5 118.3(4)
C8 C4 C7 115.9(4)
C1 C5 C4 94.2(3)
C9 C5 C1 114.1(3)
C9 C5 C4 113.4(4)
C10 C5 C1 113.7(4)
C10 C5 C4 113.3(3)
C10 C5 C9 107.9(4)
C1 C6 H6A 111.2
C1 C6 H6B 111.2
C1 C6 C7 102.9(3)
H6A C6 H6B 109.1
C7 C6 H6A 111.2
C7 C6 H6B 111.2
C4 C7 H7A 110.9
C4 C7 H7B 110.9
C6 C7 C4 104.3(4)
C6 C7 H7A 110.9
C6 C7 H7B 110.9
H7A C7 H7B 108.9
C4 C8 H8A 109.5
C4 C8 H8B 109.5
C4 C8 H8C 109.5
H8A C8 H8B 109.5
H8A C8 H8C 109.5
H8B C8 H8C 109.5
C5 C9 H9A 109.5
C5 C9 H9B 109.5
C5 C9 H9C 109.5
H9A C9 H9B 109.5
H9A C9 H9C 109.5
H9B C9 H9C 109.5
C5 C10 H10A 109.5
C5 C10 H10B 109.5
C5 C10 H10C 109.5
H10A C10 H10B 109.5
H10A C10 H10C 109.5
H10B C10 H10C 109.5
O1 C11 C12 117.5(4)
O2 C11 O1 118.6(4)
O2 C11 C12 123.8(4)
N1 C12 C11 114.7(4)
N1 C12 H12 107.0
N1 C12 C13 108.8(3)
C11 C12 H12 107.0
C11 C12 C13 111.8(4)
C13 C12 H12 107.0
C12 C13 H13 108.5
C14 C13 C12 109.5(4)
C14 C13 H13 108.6
C15 C13 C12 108.9(4)
C15 C13 H13 108.6
C15 C13 C14 112.7(4)
C13 C14 H14A 109.5
C13 C14 H14B 109.5
C13 C14 H14C 109.5
H14A C14 H14B 109.5
H14A C14 H14C 109.5
H14B C14 H14C 109.5
C13 C15 H15A 108.5
C13 C15 H15B 108.5
H15A C15 H15B 107.5
C16 C15 C13 115.2(4)
C16 C15 H15A 108.5
C16 C15 H15B 108.5
O3 C16 O4 124.4(4)
O3 C16 C15 123.9(4)
O4 C16 C15 111.6(4)
O4 C17 C20 105.8(6)
C18 C17 O4 112.1(6)
C18 C17 C19 115.5(8)
C18 C17 C20 109.3(8)
C19 C17 O4 102.9(4)
C19 C17 C20 110.7(8)
C17 C18 H18A 109.5
C17 C18 H18B 109.5
C17 C18 H18C 109.5
H18A C18 H18B 109.5
H18A C18 H18C 109.5
H18B C18 H18C 109.5
C17 C19 H19A 109.5
C17 C19 H19B 109.5
C17 C19 H19C 109.5
H19A C19 H19B 109.5
H19A C19 H19C 109.5
H19B C19 H19C 109.5
C17 C20 H20A 109.5
C17 C20 H20B 109.5
C17 C20 H20C 109.5
H20A C20 H20B 109.5
H20A C20 H20C 109.5
H20B C20 H20C 109.5

loop_
_geom_bond_atom_site_label_1
_geom_bond_atom_site_label_2
_geom_bond_distance
O1 C2 1.449(5)
O1 C11 1.351(5)
O2 C11 1.193(5)
O3 C16 1.187(5)
O4 C16 1.291(5)
O4 C17 1.483(5)
N1 C3 1.264(4)
N1 C12 1.477(5)
C1 H1 0.9800
C1 C2 1.531(6)
C1 C5 1.545(6)
C1 C6 1.541(6)
C2 H2 0.9800
C2 C3 1.497(5)
C3 C4 1.510(5)
C4 C5 1.553(6)
C4 C7 1.552(6)
C4 C8 1.516(6)
C5 C9 1.543(6)
C5 C10 1.530(6)
C6 H6A 0.9700
C6 H6B 0.9700
C6 C7 1.538(7)
C7 H7A 0.9700
C7 H7B 0.9700
C8 H8A 0.9600
C8 H8B 0.9600
C8 H8C 0.9600
C9 H9A 0.9600
C9 H9B 0.9600
C9 H9C 0.9600
C10 H10A 0.9600
C10 H10B 0.9600
C10 H10C 0.9600
C11 C12 1.520(7)
C12 H12 0.9800
C12 C13 1.532(5)
C13 H13 0.9800
C13 C14 1.528(8)
C13 C15 1.515(6)
C14 H14A 0.9600
C14 H14B 0.9600
C14 H14C 0.9600
C15 H15A 0.9700
C15 H15B 0.9700
C15 C16 1.499(5)
C17 C18 1.441(10)
C17 C19 1.440(8)
C17 C20 1.533(14)
C18 H18A 0.9600
C18 H18B 0.9600
C18 H18C 0.9600
C19 H19A 0.9600
C19 H19B 0.9600
C19 H19C 0.9600
C20 H20A 0.9600
C20 H20B 0.9600
C20 H20C 0.9600

loop_
_geom_torsion_atom_site_label_1
_geom_torsion_atom_site_label_2
_geom_torsion_atom_site_label_3
_geom_torsion_atom_site_label_4
_geom_torsion
O1 C2 C3 N1 -38.2(5)
O1 C2 C3 C4 131.5(4)
O1 C11 C12 N1 -29.0(5)
O1 C11 C12 C13 -153.5(3)
O2 C11 C12 N1 148.5(4)
O2 C11 C12 C13 24.0(6)
N1 C3 C4 C5 127.4(4)
N1 C3 C4 C7 -127.7(4)
N1 C3 C4 C8 1.0(6)
N1 C12 C13 C14 68.7(5)
N1 C12 C13 C15 -55.0(5)
C1 C2 C3 N1 -160.1(4)
C1 C2 C3 C4 9.6(4)
C1 C6 C7 C4 3.8(5)
C2 O1 C11 O2 170.5(4)
C2 O1 C11 C12 -11.9(5)
C2 C1 C5 C4 -51.4(4)
C2 C1 C5 C9 -169.3(4)
C2 C1 C5 C10 66.4(5)
C2 C1 C6 C7 69.8(4)
C2 C3 C4 C5 -42.0(4)
C2 C3 C4 C7 62.9(4)
C2 C3 C4 C8 -168.3(4)
C3 N1 C12 C11 35.2(5)
C3 N1 C12 C13 161.3(4)
C3 C4 C5 C1 54.9(3)
C3 C4 C5 C9 173.4(3)
C3 C4 C5 C10 -63.1(4)
C3 C4 C7 C6 -70.8(5)
C5 C1 C2 O1 -91.3(4)
C5 C1 C2 C3 27.0(4)
C5 C1 C6 C7 -38.1(5)
C5 C4 C7 C6 31.5(5)
C6 C1 C2 O1 162.5(3)
C6 C1 C2 C3 -79.1(4)
C6 C1 C5 C4 56.0(4)
C6 C1 C5 C9 -61.9(5)
C6 C1 C5 C10 173.7(4)
C7 C4 C5 C1 -53.0(4)
C7 C4 C5 C9 65.5(4)
C7 C4 C5 C10 -171.1(4)
C8 C4 C5 C1 178.6(3)
C8 C4 C5 C9 -62.9(5)
C8 C4 C5 C10 60.6(5)
C8 C4 C7 C6 161.3(4)
C11 O1 C2 C1 156.6(3)
C11 O1 C2 C3 42.9(5)
C11 C12 C13 C14 -163.6(4)
C11 C12 C13 C15 72.8(4)
C12 N1 C3 C2 -1.5(6)
C12 N1 C3 C4 -169.1(4)
C12 C13 C15 C16 -174.3(4)
C13 C15 C16 O3 18.4(9)
C13 C15 C16 O4 -157.6(5)
C14 C13 C15 C16 64.0(5)
C16 O4 C17 C18 55.2(10)
C16 O4 C17 C19 179.9(8)
C16 O4 C17 C20 -63.9(8)
C17 O4 C16 O3 7.4(10)
C17 O4 C16 C15 -176.6(6)
